data_4101455
loop_
_publ_author_name
'Deng, Liang'
'Chan, Hoi-Shan'
'Xie, Zuowei'

_publ_section_title
;
 Synthesis, structure, and reactivity of 13-vertex carboranes and
 14-vertex metallacarboranes.
;
_journal_issue 15
_journal_name_full 'Journal of the American Chemical Society'
_journal_page_first 5219
_journal_page_last 5230
_journal_paper_doi 10.1021/ja0605772
_journal_volume 128
_journal_year 2006
_chemical_formula_sum 'C42 H106 B22 Li4 O12'
_chemical_formula_weight 1068.85
_chemical_name_systematic
; 
 ? 
;
_space_group_IT_number 29
_symmetry_cell_setting orthorhombic
_symmetry_space_group_name_Hall 'P 2c -2ac'
_symmetry_space_group_name_H-M 'P c a 21'
_atom_sites_solution_hydrogens geom
_atom_sites_solution_primary direct
_atom_sites_solution_secondary difmap
_audit_creation_method SHELXL-97
_cell_angle_alpha 90.00
_cell_angle_beta 90.00
_cell_angle_gamma 90.00
_cell_formula_units_Z 4
_cell_length_a 26.847(2)
_cell_length_b 11.2688(9)
_cell_length_c 22.1902(18)
_cell_measurement_reflns_used 2774
_cell_measurement_temperature 293(2)
_cell_measurement_theta_max 17.58
_cell_measurement_theta_min 2.36
_cell_volume 6713.4(9)
_computing_cell_refinement 'Bruker SMART'
_computing_data_collection 'Bruker SMART'
_computing_data_reduction 'Bruker SAINT'
_computing_molecular_graphics 'Bruker SHELXTL'
_computing_publication_material 'Bruker SHELXTL'
_computing_structure_refinement 'SHELXL-97 (Sheldrick, 1997)'
_computing_structure_solution 'SHELXS-97 (Sheldrick, 1990)'
_diffrn_ambient_temperature 293(2)
_diffrn_measured_fraction_theta_full 1.000
_diffrn_measured_fraction_theta_max 1.000
_diffrn_measurement_device_type 'CCD area detector'
_diffrn_measurement_method 'phi and omega scans'
_diffrn_radiation_monochromator graphite
_diffrn_radiation_source 'fine-focus sealed tube'
_diffrn_radiation_type MoK\a
_diffrn_radiation_wavelength 0.71073
_diffrn_reflns_av_R_equivalents 0.0806
_diffrn_reflns_av_sigmaI/netI 0.0943
_diffrn_reflns_limit_h_max 19
_diffrn_reflns_limit_h_min -30
_diffrn_reflns_limit_k_max 12
_diffrn_reflns_limit_k_min -12
_diffrn_reflns_limit_l_max 25
_diffrn_reflns_limit_l_min -25
_diffrn_reflns_number 32377
_diffrn_reflns_theta_full 24.00
_diffrn_reflns_theta_max 24.00
_diffrn_reflns_theta_min 1.77
_exptl_absorpt_coefficient_mu 0.065
_exptl_absorpt_correction_T_max 1.0000
_exptl_absorpt_correction_T_min 0.8563
_exptl_absorpt_correction_type sadabs
_exptl_crystal_colour colorless
_exptl_crystal_density_diffrn 1.058
_exptl_crystal_density_meas 0
_exptl_crystal_density_method 'not measured'
_exptl_crystal_description block
_exptl_crystal_F_000 2304
_exptl_crystal_size_max 0.20
_exptl_crystal_size_mid 0.20
_exptl_crystal_size_min 0.15
_refine_diff_density_max 0.452
_refine_diff_density_min -0.423
_refine_diff_density_rms 0.068
_refine_ls_abs_structure_details 'Flack H D (1983), Acta Cryst. A39, 876-881'
_refine_ls_abs_structure_Flack 0.0(18)
_refine_ls_extinction_method none
_refine_ls_goodness_of_fit_ref 0.994
_refine_ls_hydrogen_treatment riding
_refine_ls_matrix_type full
_refine_ls_number_parameters 722
_refine_ls_number_reflns 10527
_refine_ls_number_restraints 1
_refine_ls_restrained_S_all 0.994
_refine_ls_R_factor_all 0.1813
_refine_ls_R_factor_gt 0.0901
_refine_ls_shift/su_max 0.342
_refine_ls_shift/su_mean 0.004
_refine_ls_structure_factor_coef Fsqd
_refine_ls_weighting_details 'calc w=1/[\s^2^(Fo^2^)+(0.1770P)^2^+0.0000P] where P=(Fo^2^+2Fc^2^)/3'
_refine_ls_weighting_scheme calc
_refine_ls_wR_factor_gt 0.2218
_refine_ls_wR_factor_ref 0.2962
_reflns_number_gt 5040
_reflns_number_total 10527
_reflns_threshold_expression >2sigma(I)
_cod_data_source_file ja0605772si20060125_040455.cif
_cod_data_source_block 13
_cod_original_sg_symbol_H-M Pca2(1)
_cod_database_code 4101455

loop_
_symmetry_equiv_pos_as_xyz
'x, y, z'
'-x, -y, z+1/2'
'x+1/2, -y, z'
'-x+1/2, y, z+1/2'

loop_
_atom_site_label
_atom_site_type_symbol
_atom_site_fract_x
_atom_site_fract_y
_atom_site_fract_z
_atom_site_U_iso_or_equiv
_atom_site_adp_type
_atom_site_occupancy
_atom_site_symmetry_multiplicity
_atom_site_calc_flag
_atom_site_refinement_flags
O1 O 0.8591(3) 0.6272(5) 0.7324(3) 0.104(2) Uani 1 1 d .
O2 O 0.7693(3) 0.5342(5) 0.7340(3) 0.088(2) Uani 1 1 d .
O3 O 0.8185(2) 0.5731(5) 0.8613(3) 0.0913(19) Uani 1 1 d .
O4 O 0.6758(2) 0.8214(4) 0.9935(2) 0.0688(14) Uani 1 1 d .
O5 O 0.6081(2) 0.9809(4) 0.9566(3) 0.0651(16) Uani 1 1 d .
O6 O 0.7044(2) 1.0859(4) 1.0059(2) 0.0747(15) Uani 1 1 d .
O7 O 0.3860(2) 0.1213(4) 1.0916(2) 0.0756(15) Uani 1 1 d .
O8 O 0.4758(2) 0.0226(5) 1.0921(3) 0.0755(17) Uani 1 1 d .
O9 O 0.4290(2) 0.0661(5) 0.9653(3) 0.0806(18) Uani 1 1 d .
O10 O 0.5698(2) 0.3190(4) 0.8360(2) 0.0646(14) Uani 1 1 d .
O11 O 0.6374(2) 0.4845(4) 0.8723(3) 0.0623(15) Uani 1 1 d .
O12 O 0.5404(2) 0.5831(5) 0.8234(3) 0.0839(16) Uani 1 1 d .
C1 C 0.7994(3) 0.9690(7) 0.7483(3) 0.0509(18) Uani 1 1 d .
C2 C 0.7822(3) 1.0916(6) 0.7649(3) 0.0550(19) Uani 1 1 d .
C3 C 0.8159(3) 1.1775(7) 0.7302(4) 0.076(2) Uani 1 1 d .
H3A H 0.7999 1.2045 0.6935 0.091 Uiso 1 1 calc R
H3B H 0.8243 1.2459 0.7548 0.091 Uiso 1 1 calc R
C4 C 0.8617(3) 1.1057(8) 0.7161(4) 0.078(2) Uani 1 1 d .
H4A H 0.8790 1.1376 0.6813 0.093 Uiso 1 1 calc R
H4B H 0.8844 1.1046 0.7502 0.093 Uiso 1 1 calc R
C5 C 0.8422(3) 0.9844(8) 0.7033(4) 0.070(3) Uani 1 1 d .
H5A H 0.8678 0.9249 0.7098 0.084 Uiso 1 1 calc R
H5B H 0.8303 0.9785 0.6622 0.084 Uiso 1 1 calc R
C1' C 0.4463(2) 0.4541(6) 1.0808(3) 0.0506(18) Uani 1 1 d .
C2' C 0.4620(3) 0.5828(6) 1.0649(3) 0.0534(19) Uani 1 1 d .
C3' C 0.4303(3) 0.6665(6) 1.0998(4) 0.079(2) Uani 1 1 d .
H3'A H 0.4221 0.7360 1.0760 0.095 Uiso 1 1 calc R
H3'B H 0.4469 0.6916 1.1364 0.095 Uiso 1 1 calc R
C4' C 0.3838(3) 0.5949(8) 1.1142(4) 0.085(3) Uani 1 1 d .
H4'A H 0.3670 0.6262 1.1495 0.103 Uiso 1 1 calc R
H4'B H 0.3607 0.5957 1.0805 0.103 Uiso 1 1 calc R
C5' C 0.4030(3) 0.4703(8) 1.1258(4) 0.071(2) Uani 1 1 d .
H5'A H 0.3771 0.4119 1.1188 0.085 Uiso 1 1 calc R
H5'B H 0.4147 0.4624 1.1670 0.085 Uiso 1 1 calc R
C11 C 0.9086(5) 0.6600(12) 0.7400(9) 0.204(9) Uani 1 1 d .
H11A H 0.9276 0.6350 0.7057 0.306 Uiso 1 1 calc R
H11B H 0.9216 0.6230 0.7757 0.306 Uiso 1 1 calc R
H11C H 0.9108 0.7447 0.7440 0.306 Uiso 1 1 calc R
C12 C 0.8523(7) 0.5185(10) 0.7054(7) 0.144(6) Uani 1 1 d .
H12A H 0.8581 0.4554 0.7343 0.173 Uiso 1 1 calc R
H12B H 0.8755 0.5089 0.6723 0.173 Uiso 1 1 calc R
C13 C 0.8008(6) 0.5132(10) 0.6831(6) 0.110(4) Uani 1 1 d .
H13B H 0.7954 0.5732 0.6525 0.132 Uiso 1 1 calc R
H13A H 0.7939 0.4359 0.6658 0.132 Uiso 1 1 calc R
C14 C 0.7178(5) 0.5335(11) 0.7223(6) 0.127(5) Uani 1 1 d .
H14A H 0.7097 0.4672 0.6970 0.191 Uiso 1 1 calc R
H14B H 0.7086 0.6059 0.7023 0.191 Uiso 1 1 calc R
H14C H 0.6999 0.5270 0.7596 0.191 Uiso 1 1 calc R
C15 C 0.8324(6) 0.4521(11) 0.8673(6) 0.156(6) Uani 1 1 d .
H15A H 0.8079 0.4023 0.8474 0.187 Uiso 1 1 calc R
H15B H 0.8643 0.4393 0.8477 0.187 Uiso 1 1 calc R
C16 C 0.8359(5) 0.4201(11) 0.9282(6) 0.131(4) Uani 1 1 d .
H16A H 0.8702 0.4025 0.9388 0.157 Uiso 1 1 calc R
H16B H 0.8157 0.3506 0.9363 0.157 Uiso 1 1 calc R
C17 C 0.8173(5) 0.5242(11) 0.9633(6) 0.115(4) Uani 1 1 d .
H17A H 0.7832 0.5122 0.9761 0.138 Uiso 1 1 calc R
H17B H 0.8379 0.5385 0.9984 0.138 Uiso 1 1 calc R
C18 C 0.8210(5) 0.6230(9) 0.9202(4) 0.109(4) Uani 1 1 d .
H18A H 0.7939 0.6785 0.9264 0.130 Uiso 1 1 calc R
H18B H 0.8523 0.6649 0.9256 0.130 Uiso 1 1 calc R
C19 C 0.7121(4) 0.7742(10) 1.0352(5) 0.108(3) Uani 1 1 d .
H19A H 0.6994 0.7029 1.0531 0.162 Uiso 1 1 calc R
H19B H 0.7187 0.8317 1.0661 0.162 Uiso 1 1 calc R
H19C H 0.7424 0.7566 1.0139 0.162 Uiso 1 1 calc R
C20 C 0.6283(3) 0.8188(7) 1.0190(4) 0.072(2) Uani 1 1 d .
H20A H 0.6273 0.8687 1.0546 0.086 Uiso 1 1 calc R
H20B H 0.6198 0.7384 1.0307 0.086 Uiso 1 1 calc R
C21 C 0.5919(3) 0.8636(7) 0.9728(4) 0.081(2) Uani 1 1 d .
H21A H 0.5917 0.8122 0.9377 0.097 Uiso 1 1 calc R
H21B H 0.5585 0.8660 0.9895 0.097 Uiso 1 1 calc R
C22 C 0.5758(3) 1.0353(9) 0.9144(5) 0.091(3) Uani 1 1 d .
H22A H 0.5422 1.0327 0.9293 0.136 Uiso 1 1 calc R
H22B H 0.5776 0.9936 0.8767 0.136 Uiso 1 1 calc R
H22C H 0.5856 1.1163 0.9085 0.136 Uiso 1 1 calc R
C23 C 0.6708(5) 1.1652(9) 1.0319(6) 0.120(4) Uani 1 1 d .
H23A H 0.6533 1.1263 1.0647 0.144 Uiso 1 1 calc R
H23B H 0.6464 1.1892 1.0021 0.144 Uiso 1 1 calc R
C24 C 0.6957(5) 1.2666(11) 1.0541(6) 0.124(4) Uani 1 1 d .
H24A H 0.6849 1.3371 1.0327 0.149 Uiso 1 1 calc R
H24B H 0.6889 1.2771 1.0967 0.149 Uiso 1 1 calc R
C25 C 0.7448(7) 1.2474(11) 1.0450(8) 0.175(7) Uani 1 1 d .
H25A H 0.7618 1.2440 1.0836 0.210 Uiso 1 1 calc R
H25B H 0.7587 1.3127 1.0221 0.210 Uiso 1 1 calc R
C26 C 0.7528(4) 1.1335(12) 1.0116(6) 0.156(6) Uani 1 1 d .
H26A H 0.7675 1.1481 0.9724 0.187 Uiso 1 1 calc R
H26B H 0.7742 1.0804 1.0342 0.187 Uiso 1 1 calc R
C27 C 0.3365(3) 0.1521(9) 1.0765(4) 0.099(3) Uani 1 1 d .
H27A H 0.3147 0.1297 1.1088 0.148 Uiso 1 1 calc R
H27B H 0.3270 0.1114 1.0403 0.148 Uiso 1 1 calc R
H27C H 0.3344 0.2362 1.0701 0.148 Uiso 1 1 calc R
C28 C 0.3921(4) 0.0096(7) 1.1240(5) 0.073(3) Uani 1 1 d .
H28A H 0.3703 0.0078 1.1589 0.088 Uiso 1 1 calc R
H28B H 0.3836 -0.0566 1.0980 0.088 Uiso 1 1 calc R
C29 C 0.4428(4) 0.0012(6) 1.1425(5) 0.081(3) Uani 1 1 d .
H29A H 0.4491 -0.0773 1.1589 0.097 Uiso 1 1 calc R
H29B H 0.4493 0.0589 1.1740 0.097 Uiso 1 1 calc R
C30 C 0.5278(4) 0.0170(9) 1.1093(7) 0.116(5) Uani 1 1 d .
H30A H 0.5331 -0.0501 1.1352 0.174 Uiso 1 1 calc R
H30B H 0.5368 0.0884 1.1303 0.174 Uiso 1 1 calc R
H30C H 0.5481 0.0090 1.0739 0.174 Uiso 1 1 calc R
C31 C 0.4176(5) -0.0580(9) 0.9611(5) 0.119(4) Uani 1 1 d .
H31A H 0.3869 -0.0762 0.9822 0.143 Uiso 1 1 calc R
H31B H 0.4443 -0.1056 0.9781 0.143 Uiso 1 1 calc R
C32 C 0.4122(5) -0.0812(14) 0.8932(6) 0.150(5) Uani 1 1 d .
H32A H 0.4321 -0.1491 0.8814 0.180 Uiso 1 1 calc R
H32B H 0.3777 -0.0971 0.8831 0.180 Uiso 1 1 calc R
C33 C 0.4295(4) 0.0255(11) 0.8624(6) 0.104(3) Uani 1 1 d .
H33A H 0.4084 0.0438 0.8282 0.125 Uiso 1 1 calc R
H33B H 0.4635 0.0159 0.8485 0.125 Uiso 1 1 calc R
C34 C 0.4263(5) 0.1197(9) 0.9084(5) 0.117(4) Uani 1 1 d .
H34A H 0.4535 0.1755 0.9033 0.141 Uiso 1 1 calc R
H34B H 0.3951 0.1625 0.9043 0.141 Uiso 1 1 calc R
C35 C 0.5342(4) 0.2731(9) 0.7989(5) 0.101(3) Uani 1 1 d .
H35A H 0.5462 0.2010 0.7811 0.151 Uiso 1 1 calc R
H35B H 0.5266 0.3293 0.7678 0.151 Uiso 1 1 calc R
H35C H 0.5046 0.2567 0.8219 0.151 Uiso 1 1 calc R
C36 C 0.6188(3) 0.3204(7) 0.8105(4) 0.086(3) Uani 1 1 d .
H36A H 0.6193 0.3705 0.7750 0.103 Uiso 1 1 calc R
H36B H 0.6283 0.2407 0.7986 0.103 Uiso 1 1 calc R
C37 C 0.6539(3) 0.3659(7) 0.8555(4) 0.077(2) Uani 1 1 d .
H37A H 0.6544 0.3146 0.8906 0.093 Uiso 1 1 calc R
H37B H 0.6873 0.3691 0.8387 0.093 Uiso 1 1 calc R
C38 C 0.6713(4) 0.5358(9) 0.9127(5) 0.088(3) Uani 1 1 d .
H38A H 0.7044 0.5301 0.8965 0.132 Uiso 1 1 calc R
H38B H 0.6698 0.4947 0.9505 0.132 Uiso 1 1 calc R
H38C H 0.6629 0.6178 0.9187 0.132 Uiso 1 1 calc R
C39 C 0.5747(4) 0.6731(10) 0.8031(7) 0.142(5) Uani 1 1 d .
H39A H 0.5965 0.6980 0.8356 0.170 Uiso 1 1 calc R
H39B H 0.5948 0.6442 0.7699 0.170 Uiso 1 1 calc R
C40 C 0.5445(8) 0.7655(13) 0.7847(11) 0.270(15) Uani 1 1 d .
H40A H 0.5574 0.7980 0.7474 0.324 Uiso 1 1 calc R
H40B H 0.5454 0.8278 0.8149 0.324 Uiso 1 1 calc R
C41 C 0.4922(8) 0.7281(15) 0.7754(5) 0.204(9) Uani 1 1 d .
H41A H 0.4689 0.7867 0.7906 0.244 Uiso 1 1 calc R
H41B H 0.4852 0.7125 0.7333 0.244 Uiso 1 1 calc R
C42 C 0.4911(4) 0.6187(12) 0.8115(7) 0.153(5) Uani 1 1 d .
H42A H 0.4736 0.6327 0.8491 0.184 Uiso 1 1 calc R
H42B H 0.4737 0.5567 0.7897 0.184 Uiso 1 1 calc R
B8 B 0.7531(3) 0.9438(6) 0.8596(4) 0.050(2) Uani 1 1 d .
H8 H 0.7693 0.9324 0.9048 0.060 Uiso 1 1 calc R
B5 B 0.7607(3) 0.8560(6) 0.7366(4) 0.048(2) Uani 1 1 d .
H5 H 0.7689 0.7931 0.7000 0.058 Uiso 1 1 calc R
B9 B 0.7390(3) 0.8166(7) 0.8103(3) 0.048(2) Uani 1 1 d .
H9 H 0.7379 0.7245 0.8268 0.058 Uiso 1 1 calc R
B6 B 0.7327(3) 1.0034(6) 0.7234(4) 0.049(3) Uani 1 1 d .
H6 H 0.7200 1.0550 0.6842 0.058 Uiso 1 1 calc R
B3 B 0.7690(3) 1.0952(8) 0.8339(4) 0.062(2) Uani 1 1 d .
H3 H 0.7983 1.1365 0.8615 0.074 Uiso 1 1 calc R
B4 B 0.7979(3) 0.8806(6) 0.8034(4) 0.0459(19) Uani 1 1 d .
H4 H 0.8338 0.9033 0.8244 0.055 Uiso 1 1 calc R
B11 B 0.6800(4) 1.0172(8) 0.7724(5) 0.056(3) Uani 1 1 d .
H11 H 0.6426 1.0438 0.7571 0.067 Uiso 1 1 calc R
B13 B 0.6903(3) 0.9100(7) 0.8306(4) 0.052(2) Uani 1 1 d .
H13 H 0.6605 0.8717 0.8585 0.062 Uiso 1 1 calc R
B7 B 0.7244(4) 1.1289(8) 0.7754(4) 0.064(3) Uani 1 1 d .
H7 H 0.7123 1.2000 0.7447 0.077 Uiso 1 1 calc R
B12 B 0.7069(3) 1.0603(7) 0.8426(4) 0.060(3) Uani 1 1 d .
H12 H 0.6865 1.1094 0.8776 0.072 Uiso 1 1 calc R
B10 B 0.6978(3) 0.8755(8) 0.7535(4) 0.058(2) Uani 1 1 d .
H10 H 0.6709 0.8214 0.7280 0.070 Uiso 1 1 calc R
B3' B 0.4778(3) 0.5935(7) 0.9958(4) 0.055(2) Uani 1 1 d .
H3' H 0.4495 0.6396 0.9686 0.066 Uiso 1 1 calc R
B8' B 0.4934(3) 0.4380(6) 0.9695(4) 0.049(2) Uani 1 1 d .
H8' H 0.4769 0.4260 0.9245 0.059 Uiso 1 1 calc R
B4' B 0.4482(3) 0.3751(7) 1.0233(4) 0.051(2) Uani 1 1 d .
H4' H 0.4131 0.4006 1.0014 0.061 Uiso 1 1 calc R
B6' B 0.5137(3) 0.4935(7) 1.1093(5) 0.054(3) Uani 1 1 d .
H6' H 0.5260 0.5422 1.1496 0.064 Uiso 1 1 calc R
B7' B 0.5234(3) 0.6214(8) 1.0559(4) 0.062(2) Uani 1 1 d .
H7' H 0.5358 0.6887 1.0885 0.074 Uiso 1 1 calc R
B12' B 0.5396(3) 0.5543(7) 0.9865(4) 0.053(2) Uani 1 1 d .
H12' H 0.5590 0.6049 0.9512 0.063 Uiso 1 1 calc R
B13' B 0.5566(3) 0.4075(8) 0.9967(4) 0.055(2) Uani 1 1 d .
H13' H 0.5867 0.3725 0.9681 0.066 Uiso 1 1 calc R
B9' B 0.5073(3) 0.3117(7) 1.0172(3) 0.0472(19) Uani 1 1 d .
H9' H 0.5086 0.2200 1.0004 0.057 Uiso 1 1 calc R
B5' B 0.4855(3) 0.3461(7) 1.0911(4) 0.052(2) Uani 1 1 d .
H5' H 0.4777 0.2813 1.1269 0.063 Uiso 1 1 calc R
B11' B 0.5689(4) 0.5076(7) 1.0541(5) 0.055(3) Uani 1 1 d .
H11' H 0.6072 0.5310 1.0671 0.066 Uiso 1 1 calc R
B10' B 0.5471(3) 0.3671(7) 1.0731(4) 0.051(2) Uani 1 1 d .
H10' H 0.5733 0.3103 1.0981 0.061 Uiso 1 1 calc R
Li1 Li 0.8006(5) 0.6560(11) 0.7863(6) 0.068(3) Uani 1 1 d .
Li2 Li 0.6836(4) 0.9685(12) 0.9447(6) 0.058(3) Uani 1 1 d .
Li3 Li 0.4455(4) 0.1510(10) 1.0396(5) 0.060(3) Uani 1 1 d .
Li4 Li 0.5625(5) 0.4729(12) 0.8846(6) 0.064(4) Uani 1 1 d .

loop_
_atom_site_aniso_label
_atom_site_aniso_U_11
_atom_site_aniso_U_22
_atom_site_aniso_U_33
_atom_site_aniso_U_23
_atom_site_aniso_U_13
_atom_site_aniso_U_12
O1 0.108(6) 0.084(4) 0.120(5) -0.023(4) 0.043(4) 0.007(4)
O2 0.124(6) 0.082(4) 0.058(4) -0.007(3) -0.011(4) -0.014(4)
O3 0.122(5) 0.067(4) 0.085(5) 0.008(3) -0.011(4) 0.016(3)
O4 0.066(4) 0.063(3) 0.077(3) 0.009(3) 0.001(3) -0.002(3)
O5 0.051(3) 0.062(3) 0.082(4) 0.003(3) 0.008(3) 0.003(3)
O6 0.080(4) 0.065(3) 0.078(4) -0.017(3) 0.003(3) -0.007(3)
O7 0.071(4) 0.071(3) 0.084(4) 0.017(3) 0.018(3) -0.007(3)
O8 0.078(4) 0.074(3) 0.075(4) 0.003(3) -0.004(3) 0.008(3)
O9 0.114(5) 0.068(4) 0.060(4) -0.015(3) -0.009(3) -0.021(3)
O10 0.072(4) 0.060(3) 0.061(3) -0.004(3) 0.006(3) 0.000(3)
O11 0.061(4) 0.066(3) 0.061(4) 0.001(3) 0.010(3) 0.007(3)
O12 0.103(5) 0.073(4) 0.076(4) 0.014(3) 0.001(3) 0.017(3)
C1 0.039(4) 0.069(5) 0.045(4) 0.001(4) 0.004(3) 0.006(4)
C2 0.054(5) 0.054(4) 0.057(5) 0.006(4) 0.022(4) -0.009(4)
C3 0.093(7) 0.059(5) 0.076(5) 0.012(4) 0.027(5) -0.013(5)
C4 0.070(6) 0.089(6) 0.074(5) 0.017(5) 0.017(4) -0.011(5)
C5 0.060(5) 0.091(6) 0.058(5) 0.003(4) 0.016(5) -0.007(5)
C1' 0.050(5) 0.053(4) 0.049(4) 0.013(4) 0.011(3) -0.015(4)
C2' 0.060(5) 0.036(4) 0.064(5) -0.015(4) 0.002(4) 0.007(3)
C3' 0.110(7) 0.055(5) 0.072(5) -0.012(4) 0.014(5) 0.013(5)
C4' 0.084(6) 0.083(6) 0.090(6) -0.015(5) 0.030(5) 0.009(5)
C5' 0.066(6) 0.085(5) 0.060(5) -0.014(5) 0.024(5) 0.004(5)
C11 0.090(9) 0.149(12) 0.37(3) -0.056(14) 0.100(13) 0.002(8)
C12 0.228(18) 0.088(8) 0.117(12) -0.035(7) 0.083(12) 0.007(10)
C13 0.186(14) 0.080(7) 0.064(8) -0.021(5) -0.012(9) 0.003(7)
C14 0.138(12) 0.132(9) 0.111(10) -0.014(8) -0.036(9) -0.053(9)
C15 0.245(15) 0.108(9) 0.115(10) 0.040(8) 0.048(11) 0.117(10)
C16 0.186(12) 0.093(8) 0.113(10) 0.038(8) 0.007(9) 0.043(8)
C17 0.142(11) 0.119(8) 0.084(8) 0.029(8) -0.021(8) -0.019(8)
C18 0.172(11) 0.082(7) 0.072(6) 0.004(6) -0.048(7) -0.031(7)
C19 0.094(7) 0.116(8) 0.114(9) 0.004(7) -0.034(6) -0.004(6)
C20 0.072(6) 0.075(5) 0.069(5) 0.020(4) 0.007(5) -0.018(4)
C21 0.072(6) 0.081(6) 0.089(6) 0.012(5) 0.017(5) -0.029(5)
C22 0.073(6) 0.091(6) 0.108(8) 0.014(7) -0.010(6) 0.005(6)
C23 0.138(9) 0.096(7) 0.128(9) -0.054(7) 0.038(8) -0.020(7)
C24 0.130(11) 0.124(9) 0.119(8) -0.044(8) -0.004(8) -0.021(8)
C25 0.198(16) 0.113(9) 0.214(16) -0.060(10) 0.029(13) -0.104(11)
C26 0.107(9) 0.186(12) 0.174(13) -0.102(11) 0.007(8) -0.017(9)
C27 0.065(6) 0.115(7) 0.115(7) -0.002(6) 0.002(5) -0.006(5)
C28 0.095(7) 0.060(5) 0.066(6) 0.003(4) 0.023(6) -0.015(4)
C29 0.143(10) 0.042(5) 0.057(6) -0.003(3) 0.003(7) -0.001(5)
C30 0.072(7) 0.121(8) 0.156(13) 0.002(7) -0.044(7) 0.015(6)
C31 0.195(12) 0.078(7) 0.084(8) -0.015(6) 0.026(8) -0.047(7)
C32 0.170(13) 0.158(13) 0.120(11) -0.070(10) -0.003(9) -0.045(11)
C33 0.114(9) 0.113(8) 0.086(8) -0.013(7) -0.038(7) 0.011(7)
C34 0.175(11) 0.084(7) 0.093(8) -0.007(6) -0.049(8) 0.031(7)
C35 0.099(8) 0.108(7) 0.095(7) -0.033(6) 0.009(6) -0.023(6)
C36 0.095(7) 0.069(5) 0.094(7) -0.017(5) 0.033(6) 0.002(5)
C37 0.070(6) 0.068(5) 0.094(6) -0.011(5) 0.002(5) 0.009(4)
C38 0.080(6) 0.099(6) 0.085(7) 0.003(6) -0.010(5) -0.027(6)
C39 0.114(9) 0.101(8) 0.209(14) 0.081(9) -0.024(9) -0.022(7)
C40 0.33(3) 0.086(9) 0.40(3) 0.009(14) -0.25(3) 0.018(13)
C41 0.32(2) 0.195(16) 0.092(9) 0.035(9) -0.021(12) 0.159(17)
C42 0.101(9) 0.178(12) 0.179(13) 0.039(11) -0.040(8) 0.039(9)
B8 0.063(5) 0.041(4) 0.046(5) 0.000(4) -0.011(4) -0.004(4)
B5 0.054(5) 0.042(4) 0.049(5) 0.005(4) 0.001(4) 0.005(4)
B9 0.052(5) 0.045(4) 0.048(4) 0.002(4) 0.002(4) 0.002(4)
B6 0.072(7) 0.054(5) 0.020(4) 0.005(3) -0.002(4) 0.011(4)
B3 0.067(6) 0.053(5) 0.067(6) -0.012(5) -0.014(5) 0.004(4)
B4 0.044(5) 0.046(4) 0.048(5) 0.001(4) -0.007(4) -0.010(4)
B11 0.042(6) 0.073(6) 0.052(6) 0.014(4) -0.011(5) 0.003(4)
B13 0.052(5) 0.051(5) 0.052(5) -0.002(4) 0.007(4) -0.002(4)
B7 0.086(7) 0.051(5) 0.055(5) 0.008(4) -0.002(5) 0.008(5)
B12 0.060(6) 0.060(6) 0.060(6) -0.019(5) 0.021(5) -0.002(4)
B10 0.060(6) 0.059(5) 0.055(5) 0.001(4) -0.001(4) -0.002(5)
B3' 0.067(6) 0.043(4) 0.054(5) 0.001(4) -0.004(4) -0.003(4)
B8' 0.058(5) 0.044(5) 0.047(5) -0.009(4) -0.005(4) 0.003(4)
B4' 0.044(5) 0.054(5) 0.056(5) 0.007(4) 0.002(4) 0.014(4)
B6' 0.042(6) 0.056(6) 0.064(7) -0.001(4) -0.004(5) -0.011(4)
B7' 0.076(6) 0.054(5) 0.056(5) -0.011(4) 0.014(5) -0.012(5)
B12' 0.075(6) 0.043(5) 0.041(5) -0.002(4) 0.014(4) -0.006(4)
B13' 0.052(5) 0.062(5) 0.050(5) -0.009(4) 0.009(4) -0.014(4)
B9' 0.045(5) 0.044(4) 0.053(5) 0.006(4) 0.004(4) -0.006(4)
B5' 0.059(5) 0.056(5) 0.042(4) 0.012(4) 0.003(4) 0.001(4)
B11' 0.054(6) 0.054(6) 0.058(6) 0.008(4) -0.007(5) -0.020(4)
B10' 0.055(5) 0.052(5) 0.045(5) 0.014(4) 0.002(4) -0.004(4)
Li1 0.072(9) 0.075(8) 0.057(7) 0.001(6) 0.010(6) 0.000(7)
Li2 0.046(7) 0.060(6) 0.068(8) 0.011(7) -0.009(6) -0.012(6)
Li3 0.067(8) 0.051(6) 0.062(7) -0.005(5) 0.007(6) -0.020(6)
Li4 0.075(9) 0.069(7) 0.047(8) 0.012(6) 0.024(6) -0.008(7)

loop_
_atom_type_symbol
_atom_type_description
_atom_type_scat_dispersion_real
_atom_type_scat_dispersion_imag
_atom_type_scat_source
C C 0.0033 0.0016 'International Tables Vol C Tables 4.2.6.8 and 6.1.1.4'
H H 0.0000 0.0000 'International Tables Vol C Tables 4.2.6.8 and 6.1.1.4'
Li Li -0.0003 0.0001 'International Tables Vol C Tables 4.2.6.8 and 6.1.1.4'
B B 0.0013 0.0007 'International Tables Vol C Tables 4.2.6.8 and 6.1.1.4'
O O 0.0106 0.0060 'International Tables Vol C Tables 4.2.6.8 and 6.1.1.4'

loop_
_geom_angle_atom_site_label_1
_geom_angle_atom_site_label_2
_geom_angle_atom_site_label_3
_geom_angle
C12 O1 C11 114.7(10)
C12 O1 Li1 107.4(8)
C11 O1 Li1 129.3(9)
C14 O2 C13 115.8(9)
C14 O2 Li1 121.9(8)
C13 O2 Li1 109.0(7)
C15 O3 C18 106.3(8)
C15 O3 Li1 126.8(7)
C18 O3 Li1 126.9(6)
C20 O4 C19 110.5(7)
C20 O4 Li2 109.5(6)
C19 O4 Li2 125.7(7)
C22 O5 C21 112.2(7)
C22 O5 Li2 123.4(7)
C21 O5 Li2 105.6(6)
C23 O6 C26 108.4(7)
C23 O6 Li2 122.0(7)
C26 O6 Li2 125.1(7)
C27 O7 C28 115.8(6)
C27 O7 Li3 125.0(6)
C28 O7 Li3 109.8(6)
C29 O8 C30 112.2(9)
C29 O8 Li3 108.5(6)
C30 O8 Li3 124.7(7)
C34 O9 C31 110.6(6)
C34 O9 Li3 124.1(6)
C31 O9 Li3 125.3(6)
C35 O10 C36 114.3(7)
C35 O10 Li4 124.8(7)
C36 O10 Li4 106.6(6)
C38 O11 C37 110.1(7)
C38 O11 Li4 125.6(7)
C37 O11 Li4 106.1(6)
C42 O12 C39 109.9(8)
C42 O12 Li4 127.0(8)
C39 O12 Li4 118.5(7)
C2 C1 C5 106.6(7)
C2 C1 B4 112.5(6)
C5 C1 B4 126.5(7)
C2 C1 B5 123.3(6)
C5 C1 B5 117.0(6)
B4 C1 B5 67.8(5)
C2 C1 B6 66.2(4)
C5 C1 B6 119.4(6)
B4 C1 B6 109.1(6)
B5 C1 B6 61.7(4)
C1 C2 C3 106.0(6)
C1 C2 B3 109.4(6)
C3 C2 B3 127.2(7)
C1 C2 B7 124.6(6)
C3 C2 B7 118.3(7)
B3 C2 B7 68.8(5)
C1 C2 B6 67.4(4)
C3 C2 B6 120.1(6)
B3 C2 B6 109.2(6)
B7 C2 B6 62.4(5)
C4 C3 C2 104.3(6)
C5 C4 C3 104.3(7)
C4 C5 C1 104.1(7)
C5' C1' C2' 104.0(7)
C5' C1' B4' 128.6(6)
C2' C1' B4' 109.8(5)
C5' C1' B5' 119.1(6)
C2' C1' B5' 123.7(6)
B4' C1' B5' 70.4(5)
C5' C1' B6' 117.2(6)
C2' C1' B6' 67.2(4)
B4' C1' B6' 111.2(6)
B5' C1' B6' 61.8(4)
C3' C2' C1' 108.6(6)
C3' C2' B3' 127.2(7)
C1' C2' B3' 111.2(5)
C3' C2' B7' 116.7(6)
C1' C2' B7' 121.6(6)
B3' C2' B7' 67.3(5)
C3' C2' B6' 117.7(7)
C1' C2' B6' 66.5(4)
B3' C2' B6' 109.3(6)
B7' C2' B6' 60.8(5)
C2' C3' C4' 104.1(6)
C5' C4' C3' 104.3(7)
C4' C5' C1' 104.8(7)
O1 C12 C13 107.9(11)
O1 C12 Li1 44.1(5)
C13 C12 Li1 76.6(8)
O2 C13 C12 106.5(10)
C16 C15 O3 110.7(10)
C15 C16 C17 106.2(9)
C18 C17 C16 103.5(11)
O3 C18 C17 107.1(8)
O4 C20 C21 108.1(6)
O4 C20 Li2 42.3(4)
C21 C20 Li2 75.0(5)
O5 C21 C20 106.4(7)
O6 C23 C24 110.8(10)
C25 C24 C23 106.4(11)
C24 C25 C26 110.5(11)
O6 C26 C25 103.8(10)
C29 C28 O7 107.9(7)
C28 C29 O8 110.5(9)
O9 C31 C32 104.4(9)
C33 C32 C31 106.8(10)
C32 C33 C34 104.6(12)
O9 C34 C33 108.0(8)
O10 C36 C37 109.1(7)
O11 C37 C36 107.4(7)
C40 C39 O12 104.4(12)
C39 C40 C41 112.5(14)
C42 C41 C40 100.4(11)
O12 C42 C41 108.8(12)
B13 B8 B9 56.3(4)
B13 B8 B12 57.4(5)
B9 B8 B12 107.1(6)
B13 B8 B3 107.1(5)
B9 B8 B3 125.7(6)
B12 B8 B3 55.6(5)
B13 B8 B4 106.1(5)
B9 B8 B4 56.0(4)
B12 B8 B4 124.5(6)
B3 B8 B4 89.8(5)
B13 B8 Li2 68.2(5)
B9 B8 Li2 110.9(5)
B12 B8 Li2 66.5(5)
B3 B8 Li2 106.4(5)
B4 B8 Li2 163.6(5)
C1 B5 B10 118.4(6)
C1 B5 B9 104.5(6)
B10 B5 B9 61.3(4)
C1 B5 B4 53.8(4)
B10 B5 B4 109.8(6)
B9 B5 B4 58.0(4)
C1 B5 B6 65.8(5)
B10 B5 B6 61.7(5)
B9 B5 B6 103.6(6)
B4 B5 B6 102.5(5)
C1 B5 Li1 108.9(5)
B10 B5 Li1 113.4(5)
B9 B5 Li1 63.5(4)
B4 B5 Li1 65.0(4)
B6 B5 Li1 165.2(6)
B13 B9 B4 117.0(6)
B13 B9 B5 109.3(5)
B4 B9 B5 61.5(4)
B13 B9 B10 59.8(5)
B4 B9 B10 110.0(6)
B5 B9 B10 58.0(4)
B13 B9 B8 61.9(5)
B4 B9 B8 62.9(4)
B5 B9 B8 106.4(5)
B10 B9 B8 104.8(5)
B13 B9 Li1 171.1(6)
B4 B9 Li1 71.4(5)
B5 B9 Li1 76.7(4)
B10 B9 Li1 121.4(5)
B8 B9 Li1 123.5(5)
B11 B6 B10 56.4(5)
B11 B6 B5 107.7(6)
B10 B6 B5 56.4(4)
B11 B6 C2 102.3(6)
B10 B6 C2 126.1(6)
B5 B6 C2 96.3(5)
B11 B6 C1 125.6(6)
B10 B6 C1 102.3(5)
B5 B6 C1 52.5(4)
C2 B6 C1 46.4(4)
C2 B3 B12 108.6(7)
C2 B3 B7 56.9(5)
B12 B3 B7 59.1(5)
C2 B3 B8 109.1(6)
B12 B3 B8 62.1(5)
B7 B3 B8 105.2(6)
C1 B4 B9 110.6(6)
C1 B4 B5 58.4(4)
B9 B4 B5 60.6(4)
C1 B4 B8 107.0(5)
B9 B4 B8 61.1(4)
B5 B4 B8 104.4(5)
C1 B4 Li1 120.6(6)
B9 B4 Li1 68.3(4)
B5 B4 Li1 75.1(5)
B8 B4 Li1 119.5(5)
B10 B11 B7 119.5(7)
B10 B11 B12 110.7(7)
B7 B11 B12 59.4(5)
B10 B11 B13 60.4(5)
B7 B11 B13 110.8(7)
B12 B11 B13 59.4(5)
B10 B11 B6 63.4(5)
B7 B11 B6 62.9(5)
B12 B11 B6 103.5(6)
B13 B11 B6 104.9(6)
B9 B13 B10 62.0(5)
B9 B13 B12 115.4(6)
B10 B13 B12 109.1(6)
B9 B13 B11 109.8(6)
B10 B13 B11 57.8(5)
B12 B13 B11 60.1(5)
B9 B13 B8 61.8(4)
B10 B13 B8 106.3(6)
B12 B13 B8 61.4(5)
B11 B13 B8 104.7(6)
B9 B13 Li2 117.0(5)
B10 B13 Li2 176.9(6)
B12 B13 Li2 68.4(5)
B11 B13 Li2 121.1(6)
B8 B13 Li2 71.0(4)
C2 B7 B11 117.6(7)
C2 B7 B12 105.4(6)
B11 B7 B12 61.7(5)
C2 B7 B3 54.2(5)
B11 B7 B3 109.3(6)
B12 B7 B3 58.1(5)
B3 B12 B7 62.8(5)
B3 B12 B13 116.4(6)
B7 B12 B13 111.3(6)
B3 B12 B11 110.9(6)
B7 B12 B11 58.9(5)
B13 B12 B11 60.5(5)
B3 B12 B8 62.3(5)
B7 B12 B8 108.0(6)
B13 B12 B8 61.2(5)
B11 B12 B8 104.9(6)
B3 B12 Li2 115.2(6)
B7 B12 Li2 176.8(6)
B13 B12 Li2 71.7(5)
B11 B12 Li2 124.2(6)
B8 B12 Li2 72.3(5)
B11 B10 B5 116.0(7)
B11 B10 B13 61.8(5)
B5 B10 B13 110.2(6)
B11 B10 B9 109.9(6)
B5 B10 B9 60.7(4)
B13 B10 B9 58.2(4)
B11 B10 B6 60.3(5)
B5 B10 B6 61.8(5)
B13 B10 B6 103.7(6)
B9 B10 B6 103.2(6)
C2' B3' B12' 110.5(6)
C2' B3' B7' 59.5(5)
B12' B3' B7' 59.4(5)
C2' B3' B8' 106.6(6)
B12' B3' B8' 60.9(5)
B7' B3' B8' 103.5(6)
B9' B8' B13' 58.0(4)
B9' B8' B4' 57.0(4)
B13' B8' B4' 108.9(6)
B9' B8' B12' 107.5(6)
B13' B8' B12' 56.2(5)
B4' B8' B12' 125.7(6)
B9' B8' B3' 126.3(6)
B13' B8' B3' 106.1(5)
B4' B8' B3' 90.6(5)
B12' B8' B3' 55.1(4)
B9' B8' Li4 112.7(5)
B13' B8' Li4 67.5(5)
B4' B8' Li4 165.8(5)
B12' B8' Li4 64.7(5)
B3' B8' Li4 103.6(5)
C1' B4' B9' 109.2(6)
C1' B4' B5' 56.6(5)
B9' B4' B5' 59.6(4)
C1' B4' B8' 109.5(6)
B9' B4' B8' 60.6(4)
B5' B4' B8' 103.9(5)
C1' B4' Li3 116.6(5)
B9' B4' Li3 68.4(4)
B5' B4' Li3 73.9(5)
B8' B4' Li3 119.4(5)
B10' B6' B5' 54.7(4)
B10' B6' B11' 54.5(4)
B5' B6' B11' 104.3(6)
B10' B6' C1' 97.6(5)
B5' B6' C1' 50.1(4)
B11' B6' C1' 121.4(7)
B10' B6' C2' 120.8(7)
B5' B6' C2' 93.5(5)
B11' B6' C2' 100.4(6)
C1' B6' C2' 46.3(3)
C2' B7' B12' 103.2(6)
C2' B7' B11' 118.8(6)
B12' B7' B11' 60.1(5)
C2' B7' B3' 53.2(5)
B12' B7' B3' 57.2(5)
B11' B7' B3' 108.6(6)
B3' B12' B13' 118.8(6)
B3' B12' B7' 63.4(5)
B13' B12' B7' 111.0(6)
B3' B12' B11' 113.6(6)
B13' B12' B11' 59.2(5)
B7' B12' B11' 59.9(5)
B3' B12' B8' 64.0(5)
B13' B12' B8' 61.6(4)
B7' B12' B8' 108.5(6)
B11' B12' B8' 105.1(5)
B3' B12' Li4 115.8(6)
B13' B12' Li4 72.8(5)
B7' B12' Li4 176.1(6)
B11' B12' Li4 122.9(6)
B8' B12' Li4 73.8(5)
B12' B13' B11' 61.6(5)
B12' B13' B9' 114.8(6)
B11' B13' B9' 110.5(6)
B12' B13' B10' 109.4(6)
B11' B13' B10' 59.5(5)
B9' B13' B10' 59.3(4)
B12' B13' B8' 62.2(5)
B11' B13' B8' 107.2(6)
B9' B13' B8' 60.4(4)
B10' B13' B8' 103.3(6)
B12' B13' Li4 67.7(5)
B11' B13' Li4 120.5(6)
B9' B13' Li4 117.7(6)
B10' B13' Li4 175.0(7)
B8' B13' Li4 71.8(5)
B4' B9' B10' 110.7(6)
B4' B9' B13' 116.8(6)
B10' B9' B13' 60.5(5)
B4' B9' B5' 62.8(4)
B10' B9' B5' 58.1(4)
B13' B9' B5' 110.5(6)
B4' B9' B8' 62.4(4)
B10' B9' B8' 105.0(5)
B13' B9' B8' 61.5(5)
B5' B9' B8' 107.5(5)
B4' B9' Li3 71.3(5)
B10' B9' Li3 121.4(5)
B13' B9' Li3 171.1(6)
B5' B9' Li3 76.0(4)
B8' B9' Li3 123.2(6)
C1' B5' B10' 119.2(6)
C1' B5' B9' 104.3(5)
B10' B5' B9' 60.1(4)
C1' B5' B4' 53.0(4)
B10' B5' B4' 108.1(6)
B9' B5' B4' 57.6(4)
C1' B5' B6' 68.1(5)
B10' B5' B6' 62.5(5)
B9' B5' B6' 105.1(6)
B4' B5' B6' 103.8(6)
C1' B5' Li3 107.0(5)
B10' B5' Li3 113.4(5)
B9' B5' Li3 64.2(4)
B4' B5' Li3 65.3(4)
B6' B5' Li3 167.4(6)
B13' B11' B10' 61.4(5)
B13' B11' B7' 110.9(7)
B10' B11' B7' 115.0(7)
B13' B11' B12' 59.2(5)
B10' B11' B12' 109.0(7)
B7' B11' B12' 59.9(5)
B13' B11' B6' 105.5(6)
B10' B11' B6' 60.9(5)
B7' B11' B6' 61.0(5)
B12' B11' B6' 102.8(7)
B5' B10' B11' 120.4(7)
B5' B10' B9' 61.8(5)
B11' B10' B9' 111.0(6)
B5' B10' B13' 113.3(6)
B11' B10' B13' 59.1(5)
B9' B10' B13' 60.2(4)
B5' B10' B6' 62.8(5)
B11' B10' B6' 64.6(5)
B9' B10' B6' 106.4(6)
B13' B10' B6' 106.5(6)
O3 Li1 O2 105.7(6)
O3 Li1 O1 103.8(6)
O2 Li1 O1 82.6(6)
O3 Li1 B9 108.9(6)
O2 Li1 B9 110.1(6)
O1 Li1 B9 139.6(6)
O3 Li1 B4 110.6(6)
O2 Li1 B4 139.3(7)
O1 Li1 B4 105.7(6)
B9 Li1 B4 40.3(3)
O3 Li1 B5 146.1(6)
O2 Li1 B5 99.6(6)
O1 Li1 B5 101.5(5)
B9 Li1 B5 39.8(3)
B4 Li1 B5 39.9(3)
O3 Li1 C12 99.3(6)
O2 Li1 C12 56.1(5)
O1 Li1 C12 28.5(4)
B9 Li1 C12 151.4(7)
B4 Li1 C12 131.9(6)
B5 Li1 C12 113.5(6)
O6 Li2 O4 102.3(6)
O6 Li2 O5 98.4(7)
O4 Li2 O5 83.3(5)
O6 Li2 B12 105.5(6)
O4 Li2 B12 147.2(7)
O5 Li2 B12 109.1(6)
O6 Li2 B13 144.3(6)
O4 Li2 B13 108.9(6)
O5 Li2 B13 102.1(5)
B12 Li2 B13 39.9(3)
O6 Li2 B8 111.0(5)
O4 Li2 B8 111.8(6)
O5 Li2 B8 142.1(7)
B12 Li2 B8 41.2(3)
B13 Li2 B8 40.8(3)
O6 Li2 C20 98.6(6)
O4 Li2 C20 28.2(3)
O5 Li2 C20 55.8(4)
B12 Li2 C20 153.6(6)
B13 Li2 C20 117.1(5)
B8 Li2 C20 136.7(6)
O9 Li3 O7 102.9(5)
O9 Li3 O8 103.1(6)
O7 Li3 O8 82.5(5)
O9 Li3 B9' 109.7(6)
O7 Li3 B9' 139.8(6)
O8 Li3 B9' 111.4(6)
O9 Li3 B4' 111.7(6)
O7 Li3 B4' 105.6(5)
O8 Li3 B4' 140.9(6)
B9' Li3 B4' 40.3(3)
O9 Li3 B5' 147.6(6)
O7 Li3 B5' 102.1(5)
O8 Li3 B5' 100.3(5)
B9' Li3 B5' 39.8(3)
B4' Li3 B5' 40.8(3)
O12 Li4 O11 99.6(6)
O12 Li4 O10 101.7(6)
O11 Li4 O10 83.6(6)
O12 Li4 B12' 108.7(6)
O11 Li4 B12' 109.8(7)
O10 Li4 B12' 143.6(6)
O12 Li4 B13' 146.7(7)
O11 Li4 B13' 102.0(6)
O10 Li4 B13' 105.7(6)
B12' Li4 B13' 39.5(3)
O12 Li4 B8' 112.1(7)
O11 Li4 B8' 142.3(7)
O10 Li4 B8' 108.2(6)
B12' Li4 B8' 41.5(3)
B13' Li4 B8' 40.7(3)

loop_
_geom_bond_atom_site_label_1
_geom_bond_atom_site_label_2
_geom_bond_distance
O1 C12 1.375(13)
O1 C11 1.389(13)
O1 Li1 2.002(13)
O2 C14 1.406(12)
O2 C13 1.430(14)
O2 Li1 1.986(14)
O3 C15 1.420(12)
O3 C18 1.425(11)
O3 Li1 1.968(14)
O4 C20 1.396(9)
O4 C19 1.445(10)
O4 Li2 1.990(13)
O5 C22 1.416(11)
O5 C21 1.438(8)
O5 Li2 2.049(13)
O6 C23 1.394(11)
O6 C26 1.411(12)
O6 Li2 1.978(14)
O7 C27 1.412(9)
O7 C28 1.459(9)
O7 Li3 2.000(12)
O8 C29 1.448(12)
O8 C30 1.449(10)
O8 Li3 2.028(14)
O9 C34 1.402(12)
O9 C31 1.434(11)
O9 Li3 1.958(13)
O10 C35 1.363(9)
O10 C36 1.431(9)
O10 Li4 2.053(15)
O11 C38 1.402(10)
O11 C37 1.456(8)
O11 Li4 2.034(15)
O12 C42 1.408(11)
O12 C39 1.441(11)
O12 Li4 1.934(14)
C1 C2 1.503(10)
C1 C5 1.532(11)
C1 B4 1.578(11)
C1 B5 1.664(11)
C1 B6 1.914(12)
C2 C3 1.533(10)
C2 B3 1.573(12)
C2 B7 1.625(12)
C2 B6 1.898(11)
C3 C4 1.504(11)
C4 C5 1.490(11)
C1' C5' 1.543(10)
C1' C2' 1.552(9)
C1' B4' 1.557(11)
C1' B5' 1.626(11)
C1' B6' 1.967(11)
C2' C3' 1.488(10)
C2' B3' 1.596(12)
C2' B7' 1.718(11)
C2' B6' 1.977(12)
C3' C4' 1.520(11)
C4' C5' 1.519(11)
C12 C13 1.471(18)
C12 Li1 2.747(17)
C15 C16 1.402(15)
C16 C17 1.494(16)
C17 C18 1.470(13)
C20 C21 1.504(11)
C20 Li2 2.786(14)
C23 C24 1.413(14)
C24 C25 1.349(17)
C25 C26 1.498(15)
C28 C29 1.425(13)
C31 C32 1.537(16)
C32 C33 1.459(17)
C33 C34 1.474(14)
C36 C37 1.466(11)
C39 C40 1.380(16)
C40 C41 1.48(2)
C41 C42 1.471(18)
B8 B13 1.844(11)
B8 B9 1.842(10)
B8 B12 1.846(13)
B8 B3 1.850(12)
B8 B4 1.874(12)
B8 Li2 2.670(16)
B5 B10 1.745(12)
B5 B9 1.794(11)
B5 B4 1.810(11)
B5 B6 1.847(10)
B5 Li1 2.729(15)
B9 B13 1.737(11)
B9 B4 1.746(11)
B9 B10 1.805(11)
B9 Li1 2.509(15)
B6 B11 1.792(13)
B6 B10 1.845(12)
B3 B12 1.725(13)
B3 B7 1.808(13)
B4 Li1 2.560(15)
B11 B10 1.719(12)
B11 B7 1.735(13)
B11 B12 1.784(13)
B11 B13 1.790(12)
B13 B10 1.766(12)
B13 B12 1.771(12)
B13 Li2 2.623(16)
B7 B12 1.743(13)
B12 Li2 2.569(16)
B3' B12' 1.729(13)
B3' B7' 1.839(13)
B3' B8' 1.894(11)
B8' B9' 1.813(11)
B8' B13' 1.833(12)
B8' B4' 1.844(11)
B8' B12' 1.843(12)
B8' Li4 2.671(15)
B4' B9' 1.744(11)
B4' B5' 1.836(11)
B4' Li3 2.553(14)
B6' B10' 1.865(12)
B6' B5' 1.869(11)
B6' B11' 1.929(14)
B7' B12' 1.770(11)
B7' B11' 1.770(13)
B12' B13' 1.731(12)
B12' B11' 1.774(13)
B12' Li4 2.515(15)
B13' B11' 1.732(13)
B13' B9' 1.768(11)
B13' B10' 1.774(12)
B13' Li4 2.598(15)
B9' B10' 1.752(11)
B9' B5' 1.781(11)
B9' Li3 2.505(13)
B5' B10' 1.716(11)
B5' Li3 2.700(13)
B11' B10' 1.739(11)
